data_4127259
loop_
_publ_author_name
'Baek, Yunjung'
'Betley, Theodore A.'

_publ_section_title
;
 Catalytic C-H Amination Mediated by Dipyrrin Cobalt Imidos.
;
_journal_issue 19
_journal_name_full 'Journal of the American Chemical Society'
_journal_page_first 7797
_journal_page_last 7806
_journal_paper_doi 10.1021/jacs.9b01262
_journal_volume 141
_journal_year 2019
_chemical_formula_sum 'C88 H97 Co N6'
_chemical_formula_weight 1297.64
_space_group_crystal_system monoclinic
_space_group_IT_number 14
_space_group_name_Hall '-P 2ybc'
_space_group_name_H-M_alt 'P 1 21/c 1'
_symmetry_space_group_name_Hall '-P 2ybc'
_symmetry_space_group_name_H-M 'P 1 21/c 1'
_atom_sites_solution_hydrogens geom
_audit_creation_method SHELXL-2014/7
_cell_angle_alpha 90
_cell_angle_beta 98.765(2)
_cell_angle_gamma 90
_cell_formula_units_Z 4
_cell_length_a 13.4875(7)
_cell_length_b 16.1414(8)
_cell_length_c 33.4198(17)
_cell_measurement_reflns_used 9903
_cell_measurement_temperature 100(2)
_cell_measurement_theta_max 24.974
_cell_measurement_theta_min 2.454
_cell_volume 7190.8(6)
_computing_cell_refinement 'SAINT 8.35A (Bruker-AXS,2016)'
_computing_data_collection 'APEX3 v2016.1.0 (Bruker-AXS, 2016)'
_computing_data_reduction 'SAINT 8.35A (Bruker-AXS,2016)'
_computing_molecular_graphics 'Bruker SHELXTL (Sheldrick,2015)'
_computing_publication_material 'Bruker SHELXTL (Sheldrick,2015)'
_computing_structure_refinement 'SHELXL-2014/7 (Sheldrick, 2014)'
_computing_structure_solution 'SHELXT-2014 (Sheldrick,2015)'
_diffrn_ambient_temperature 100(2)
_diffrn_measured_fraction_theta_full 0.997
_diffrn_measured_fraction_theta_max 0.997
_diffrn_measurement_device_type
;
Bruker D8 goniometer with CCD area detector
;
_diffrn_measurement_method 'omega and phi scans'
_diffrn_radiation_type MoK\a
_diffrn_radiation_wavelength 0.71073
_diffrn_reflns_av_R_equivalents 0.0995
_diffrn_reflns_av_unetI/netI 0.0880
_diffrn_reflns_Laue_measured_fraction_full 0.997
_diffrn_reflns_Laue_measured_fraction_max 0.997
_diffrn_reflns_limit_h_max 15
_diffrn_reflns_limit_h_min -16
_diffrn_reflns_limit_k_max 19
_diffrn_reflns_limit_k_min -19
_diffrn_reflns_limit_l_max 39
_diffrn_reflns_limit_l_min -39
_diffrn_reflns_number 71703
_diffrn_reflns_point_group_measured_fraction_full 0.997
_diffrn_reflns_point_group_measured_fraction_max 0.997
_diffrn_reflns_theta_full 25.092
_diffrn_reflns_theta_max 25.091
_diffrn_reflns_theta_min 2.239
_diffrn_source 'fine-focus sealed tube'
_exptl_absorpt_coefficient_mu 0.289
_exptl_absorpt_correction_T_max 0.7452
_exptl_absorpt_correction_T_min 0.7069
_exptl_absorpt_correction_type multi-scan
_exptl_absorpt_process_details SADABS
_exptl_crystal_colour green
_exptl_crystal_density_diffrn 1.199
_exptl_crystal_description plate
_exptl_crystal_F_000 2776
_exptl_crystal_size_max 0.400
_exptl_crystal_size_mid 0.190
_exptl_crystal_size_min 0.060
_refine_diff_density_max 0.654
_refine_diff_density_min -0.575
_refine_diff_density_rms 0.078
_refine_ls_extinction_method none
_refine_ls_goodness_of_fit_ref 1.066
_refine_ls_hydrogen_treatment constr
_refine_ls_matrix_type full
_refine_ls_number_parameters 875
_refine_ls_number_reflns 12739
_refine_ls_number_restraints 0
_refine_ls_restrained_S_all 1.066
_refine_ls_R_factor_all 0.1290
_refine_ls_R_factor_gt 0.0734
_refine_ls_shift/su_max 0.002
_refine_ls_shift/su_mean 0.000
_refine_ls_structure_factor_coef Fsqd
_refine_ls_weighting_details 'w=1/[\s^2^(Fo^2^)+(0.0565P)^2^+12.6399P] where P=(Fo^2^+2Fc^2^)/3'
_refine_ls_weighting_scheme calc
_refine_ls_wR_factor_gt 0.1422
_refine_ls_wR_factor_ref 0.1676
_reflns_Friedel_coverage 0.000
_reflns_number_gt 8372
_reflns_number_total 12739
_reflns_threshold_expression 'I > 2\s(I)'
_cod_data_source_file ja9b01262_si_002.cif
_cod_data_source_block LCoN4R2_2
_cod_depositor_comments 'Adding full bibliography for 4127253--4127260.cif.'
_cod_database_code 4127259
_shelx_shelxl_version_number 2014/7
_shelx_space_group_comment
;
The symmetry employed for this shelxl refinement is uniquely defined
by the following loop, which should always be used as a source of
symmetry information in preference to the above space-group names.
They are only intended as comments.
;
_shelx_estimated_absorpt_t_min 0.893
_shelx_estimated_absorpt_t_max 0.983

loop_
_space_group_symop_operation_xyz
'x, y, z'
'-x, y+1/2, -z+1/2'
'-x, -y, -z'
'x, -y-1/2, z-1/2'

loop_
_atom_site_label
_atom_site_type_symbol
_atom_site_fract_x
_atom_site_fract_y
_atom_site_fract_z
_atom_site_U_iso_or_equiv
_atom_site_adp_type
_atom_site_occupancy
_atom_site_site_symmetry_order
_atom_site_calc_flag
_atom_site_refinement_flags_posn
_atom_site_refinement_flags_adp
_atom_site_refinement_flags_occupancy
_atom_site_disorder_assembly
_atom_site_disorder_group
Co01 Co 0.69744(4) 0.45787(3) 0.67083(2) 0.01958(15) Uani 1 1 d . . . . .
N002 N 0.5865(2) 0.37780(17) 0.67462(8) 0.0174(7) Uani 1 1 d . . . . .
N003 N 0.6394(2) 0.49923(17) 0.61579(9) 0.0180(7) Uani 1 1 d . . . . .
N004 N 0.8312(2) 0.40911(18) 0.67629(9) 0.0225(7) Uani 1 1 d . . . . .
N005 N 0.7714(2) 0.52276(18) 0.71403(9) 0.0244(8) Uani 1 1 d . . . . .
N006 N 0.9006(2) 0.44504(19) 0.70173(10) 0.0285(8) Uani 1 1 d . . . . .
N007 N 0.8683(2) 0.5083(2) 0.72236(10) 0.0289(8) Uani 1 1 d . . . . .
C008 C 0.5424(3) 0.3387(2) 0.63852(11) 0.0185(8) Uani 1 1 d . . . . .
C009 C 0.5924(3) 0.4395(2) 0.58842(11) 0.0198(9) Uani 1 1 d . . . . .
C00A C 0.5662(3) 0.3664(2) 0.74778(11) 0.0208(9) Uani 1 1 d . . . . .
C00B C 0.5531(3) 0.3366(2) 0.70501(11) 0.0200(9) Uani 1 1 d . . . . .
C00C C 0.6500(3) 0.7817(2) 0.63490(11) 0.0219(9) Uani 1 1 d . . . . .
H00C H 0.6008 0.8189 0.6418 0.026 Uiso 1 1 calc R U . . .
C00D C 0.7498(3) 0.8063(2) 0.64027(11) 0.0211(9) Uani 1 1 d . . . . .
C00E C 0.6494(3) 0.3453(2) 0.77667(11) 0.0217(9) Uani 1 1 d . . . . .
C00F C 0.5461(3) 0.3676(2) 0.59968(11) 0.0203(9) Uani 1 1 d . . . . .
C00G C 0.5887(3) 0.4703(2) 0.54850(11) 0.0222(9) Uani 1 1 d . . . . .
H00G H 0.5623 0.4423 0.5242 0.027 Uiso 1 1 calc R U . . .
C00H C 0.7935(3) 0.6716(2) 0.61496(11) 0.0219(9) Uani 1 1 d . . . . .
C00I C 0.8199(3) 0.7506(2) 0.63014(11) 0.0232(9) Uani 1 1 d . . . . .
H00I H 0.8885 0.7665 0.6336 0.028 Uiso 1 1 calc R U . . .
C00J C 0.6546(3) 0.3756(2) 0.81615(11) 0.0228(9) Uani 1 1 d . . . . .
H00J H 0.7124 0.3635 0.8353 0.027 Uiso 1 1 calc R U . . .
C00K C 0.4520(3) 0.6894(2) 0.64314(12) 0.0244(9) Uani 1 1 d . . . . .
H00K H 0.4833 0.7004 0.6700 0.029 Uiso 1 1 calc R U . . .
C00L C 0.4844(3) 0.3199(2) 0.56540(11) 0.0214(9) Uani 1 1 d . . . . .
C00M C 0.5104(3) 0.6857(2) 0.61228(11) 0.0205(9) Uani 1 1 d . . . . .
C00N C 0.6927(3) 0.6468(2) 0.60986(11) 0.0194(8) Uani 1 1 d . . . . .
C00O C 0.4854(3) 0.2701(2) 0.64878(11) 0.0255(9) Uani 1 1 d . . . . .
H00O H 0.4501 0.2314 0.6304 0.031 Uiso 1 1 calc R U . . .
C00P C 0.6586(3) 0.5645(2) 0.59296(11) 0.0204(9) Uani 1 1 d . . . . .
C00Q C 0.5782(3) 0.4227(2) 0.82833(11) 0.0226(9) Uani 1 1 d . . . . .
C00R C 0.4945(3) 0.4394(2) 0.79956(12) 0.0264(9) Uani 1 1 d . . . . .
H00R H 0.4409 0.4707 0.8073 0.032 Uiso 1 1 calc R U . . .
C00S C 0.6300(3) 0.5473(2) 0.55137(11) 0.0243(9) Uani 1 1 d . . . . .
H00S H 0.6380 0.5829 0.5295 0.029 Uiso 1 1 calc R U . . .
C00T C 0.6201(3) 0.7035(2) 0.61961(11) 0.0203(9) Uani 1 1 d . . . . .
C00U C 0.4615(3) 0.6708(2) 0.57312(12) 0.0262(9) Uani 1 1 d . . . . .
H00U H 0.4995 0.6688 0.5514 0.031 Uiso 1 1 calc R U . . .
C00V C 0.8769(3) 0.6213(2) 0.60310(12) 0.0248(9) Uani 1 1 d . . . . .
C00W C 0.7272(3) 0.2846(2) 0.76911(11) 0.0232(9) Uani 1 1 d . . . . .
C00X C 0.8760(3) 0.5939(2) 0.56368(13) 0.0294(10) Uani 1 1 d . . . . .
H00X H 0.8167 0.5995 0.5445 0.035 Uiso 1 1 calc R U . . .
C00Y C 0.7898(3) 0.2693(2) 0.65358(12) 0.0272(9) Uani 1 1 d . . . . .
H00A H 0.7811 0.2532 0.6811 0.041 Uiso 1 1 calc R U . . .
H00B H 0.8108 0.2210 0.6392 0.041 Uiso 1 1 calc R U . . .
H00D H 0.7261 0.2904 0.6391 0.041 Uiso 1 1 calc R U . . .
C00Z C 0.8698(3) 0.3367(2) 0.65553(11) 0.0234(9) Uani 1 1 d . . . . .
C010 C 0.7250(3) 0.9598(2) 0.64182(12) 0.0251(9) Uani 1 1 d . . . . .
H010 H 0.6621 0.9529 0.6250 0.030 Uiso 1 1 calc R U . . .
C011 C 0.4870(3) 0.4117(2) 0.75978(11) 0.0252(9) Uani 1 1 d . . . . .
C012 C 0.3490(3) 0.6773(2) 0.63545(12) 0.0278(10) Uani 1 1 d . . . . .
H012 H 0.3103 0.6799 0.6569 0.033 Uiso 1 1 calc R U . . .
C013 C 0.6991(3) 0.2033(2) 0.75855(11) 0.0265(9) Uani 1 1 d . . . . .
H013 H 0.6300 0.1901 0.7517 0.032 Uiso 1 1 calc R U . . .
C014 C 0.4910(3) 0.2700(2) 0.68990(12) 0.0287(10) Uani 1 1 d . . . . .
H014 H 0.4588 0.2320 0.7055 0.034 Uiso 1 1 calc R U . . .
C015 C 0.7579(3) 1.0387(2) 0.65346(12) 0.0297(10) Uani 1 1 d . . . . .
H015 H 0.7175 1.0855 0.6448 0.036 Uiso 1 1 calc R U . . .
C016 C 0.5819(3) 0.4495(2) 0.87090(11) 0.0251(9) Uani 1 1 d . . . . .
C017 C 0.3820(3) 0.3380(2) 0.55589(12) 0.0285(10) Uani 1 1 d . . . . .
C018 C 0.9648(3) 0.6111(2) 0.63053(13) 0.0299(10) Uani 1 1 d . . . . .
H018 H 0.9665 0.6281 0.6578 0.036 Uiso 1 1 calc R U . . .
C019 C 0.8499(3) 1.0493(2) 0.67773(12) 0.0305(10) Uani 1 1 d . . . . .
H019 H 0.8734 1.1034 0.6852 0.037 Uiso 1 1 calc R U . . .
C01A C 0.9073(3) 0.9813(2) 0.69095(13) 0.0326(10) Uani 1 1 d . . . . .
H01A H 0.9696 0.9883 0.7081 0.039 Uiso 1 1 calc R U . . .
C01B C 0.7697(3) 0.1419(2) 0.75793(12) 0.0309(10) Uani 1 1 d . . . . .
H01B H 0.7489 0.0870 0.7508 0.037 Uiso 1 1 calc R U . . .
C01C C 0.3892(3) 0.4250(2) 0.73319(11) 0.0241(9) Uani 1 1 d . . . . .
C01D C 0.7427(3) 0.5927(2) 0.73948(12) 0.0290(10) Uani 1 1 d . . . . .
C01E C 0.7826(3) 0.8903(2) 0.65434(11) 0.0242(9) Uani 1 1 d . . . . .
C01F C 0.5282(3) 0.2598(2) 0.54404(11) 0.0263(10) Uani 1 1 d . . . . .
C01G C 0.8740(3) 0.9030(2) 0.67922(12) 0.0308(10) Uani 1 1 d . . . . .
H01G H 0.9145 0.8565 0.6883 0.037 Uiso 1 1 calc R U . . .
C01H C 0.8284(3) 0.3019(2) 0.77843(11) 0.0288(10) Uani 1 1 d . . . . .
H01H H 0.8497 0.3568 0.7854 0.035 Uiso 1 1 calc R U . . .
C01I C 0.8833(3) 0.3673(2) 0.61310(11) 0.0257(9) Uani 1 1 d . . . . .
H01C H 0.8172 0.3852 0.5986 0.031 Uiso 1 1 calc R U . . .
H01D H 0.9277 0.4164 0.6161 0.031 Uiso 1 1 calc R U . . .
C01J C 0.2858(3) 0.4757(2) 0.67290(13) 0.0321(10) Uani 1 1 d . . . . .
H01J H 0.2794 0.5045 0.6479 0.039 Uiso 1 1 calc R U . . .
C01K C 0.8703(3) 0.1596(3) 0.76763(12) 0.0335(11) Uani 1 1 d . . . . .
H01K H 0.9190 0.1172 0.7674 0.040 Uiso 1 1 calc R U . . .
C01L C 0.3247(3) 0.2919(3) 0.52574(12) 0.0354(11) Uani 1 1 d . . . . .
H01L H 0.2547 0.3027 0.5197 0.042 Uiso 1 1 calc R U . . .
C01M C 0.3794(3) 0.4665(2) 0.69603(12) 0.0296(10) Uani 1 1 d . . . . .
H01M H 0.4371 0.4883 0.6867 0.035 Uiso 1 1 calc R U . . .
C01N C 0.9497(3) 0.3341(3) 0.54658(13) 0.0333(10) Uani 1 1 d . . . . .
H01N H 0.9927 0.3846 0.5516 0.040 Uiso 1 1 calc R U . . .
C01O C 0.9605(3) 0.5585(2) 0.55201(14) 0.0357(11) Uani 1 1 d . . . . .
H01O H 0.9586 0.5395 0.5250 0.043 Uiso 1 1 calc R U . . .
C01P C 0.3030(3) 0.6614(3) 0.59642(13) 0.0324(10) Uani 1 1 d . . . . .
H01P H 0.2326 0.6523 0.5910 0.039 Uiso 1 1 calc R U . . .
C01Q C 1.0473(3) 0.5507(3) 0.57932(16) 0.0410(12) Uani 1 1 d . . . . .
H01Q H 1.1056 0.5274 0.5711 0.049 Uiso 1 1 calc R U . . .
C01R C 0.3590(3) 0.6589(3) 0.56523(13) 0.0350(11) Uani 1 1 d . . . . .
H01R H 0.3272 0.6490 0.5383 0.042 Uiso 1 1 calc R U . . .
C01S C 1.0494(3) 0.5769(3) 0.61878(15) 0.0374(11) Uani 1 1 d . . . . .
H01S H 1.1090 0.5714 0.6378 0.045 Uiso 1 1 calc R U . . .
C01T C 0.4673(4) 0.2169(3) 0.51313(12) 0.0351(11) Uani 1 1 d . . . . .
H01T H 0.4969 0.1768 0.4978 0.042 Uiso 1 1 calc R U . . .
C01U C 0.6248(3) 0.3995(3) 0.90272(12) 0.0319(10) Uani 1 1 d . . . . .
H01U H 0.6529 0.3475 0.8972 0.038 Uiso 1 1 calc R U . . .
C01V C 0.9273(3) 0.3028(3) 0.58716(13) 0.0336(10) Uani 1 1 d . . . . .
H01E H 0.9902 0.2812 0.6028 0.040 Uiso 1 1 calc R U . . .
H01F H 0.8797 0.2559 0.5822 0.040 Uiso 1 1 calc R U . . .
C01W C 0.3652(4) 0.2311(3) 0.50434(12) 0.0380(12) Uani 1 1 d . . . . .
C01X C 0.9682(3) 0.3033(3) 0.67867(13) 0.0347(11) Uani 1 1 d . . . . .
H01I H 1.0226 0.3422 0.6760 0.052 Uiso 1 1 calc R U . . .
H01V H 0.9831 0.2494 0.6675 0.052 Uiso 1 1 calc R U . . .
H01W H 0.9619 0.2970 0.7073 0.052 Uiso 1 1 calc R U . . .
C01Y C 0.3031(3) 0.3944(3) 0.74631(13) 0.0325(10) Uani 1 1 d . . . . .
H01Y H 0.3084 0.3670 0.7717 0.039 Uiso 1 1 calc R U . . .
C01Z C 0.8992(3) 0.2399(3) 0.77775(12) 0.0320(10) Uani 1 1 d . . . . .
H01Z H 0.9685 0.2529 0.7843 0.038 Uiso 1 1 calc R U . . .
C020 C 0.2100(3) 0.4033(3) 0.72286(13) 0.0369(11) Uani 1 1 d . . . . .
H020 H 0.1519 0.3819 0.7321 0.044 Uiso 1 1 calc R U . . .
C021 C 0.5413(3) 0.5255(3) 0.87994(13) 0.0380(11) Uani 1 1 d . . . . .
H021 H 0.5115 0.5604 0.8585 0.046 Uiso 1 1 calc R U . . .
C022 C 0.6377(3) 0.2381(3) 0.55360(14) 0.0412(12) Uani 1 1 d . . . . .
H02A H 0.6770 0.2885 0.5606 0.062 Uiso 1 1 calc R U . . .
H02B H 0.6595 0.2120 0.5299 0.062 Uiso 1 1 calc R U . . .
H02C H 0.6482 0.1995 0.5765 0.062 Uiso 1 1 calc R U . . .
C023 C 0.3332(3) 0.4039(3) 0.57782(14) 0.0389(11) Uani 1 1 d . . . . .
H02D H 0.3343 0.3873 0.6061 0.058 Uiso 1 1 calc R U . . .
H02E H 0.2636 0.4114 0.5648 0.058 Uiso 1 1 calc R U . . .
H02F H 0.3699 0.4561 0.5769 0.058 Uiso 1 1 calc R U . . .
C024 C 0.8553(3) 0.3578(3) 0.51825(14) 0.0427(12) Uani 1 1 d . . . . .
H02G H 0.8118 0.3091 0.5129 0.064 Uiso 1 1 calc R U . . .
H02H H 0.8733 0.3784 0.4927 0.064 Uiso 1 1 calc R U . . .
H02I H 0.8196 0.4012 0.5308 0.064 Uiso 1 1 calc R U . . .
C025 C 0.7766(3) 0.5713(3) 0.78409(12) 0.0335(11) Uani 1 1 d . . . . .
H02J H 0.7481 0.5166 0.7894 0.040 Uiso 1 1 calc R U . . .
H02K H 0.8505 0.5652 0.7884 0.040 Uiso 1 1 calc R U . . .
C026 C 0.7923(4) 0.6714(3) 0.72731(14) 0.0467(13) Uani 1 1 d . . . . .
H02L H 0.8653 0.6652 0.7331 0.070 Uiso 1 1 calc R U . . .
H02M H 0.7716 0.7183 0.7427 0.070 Uiso 1 1 calc R U . . .
H02N H 0.7719 0.6813 0.6983 0.070 Uiso 1 1 calc R U . . .
C027 C 0.2017(3) 0.4433(3) 0.68604(13) 0.0375(11) Uani 1 1 d . . . . .
H027 H 0.1379 0.4486 0.6697 0.045 Uiso 1 1 calc R U . . .
C028 C 0.6270(4) 0.4248(3) 0.94246(13) 0.0420(12) Uani 1 1 d . . . . .
H028 H 0.6561 0.3901 0.9640 0.050 Uiso 1 1 calc R U . . .
C029 C 0.5870(4) 0.5006(3) 0.95074(14) 0.0506(14) Uani 1 1 d . . . . .
H029 H 0.5893 0.5183 0.9780 0.061 Uiso 1 1 calc R U . . .
C02A C 0.6286(3) 0.5989(3) 0.72980(14) 0.0463(13) Uani 1 1 d . . . . .
H02O H 0.6084 0.6032 0.7004 0.069 Uiso 1 1 calc R U . . .
H02P H 0.6057 0.6481 0.7430 0.069 Uiso 1 1 calc R U . . .
H02Q H 0.5983 0.5493 0.7398 0.069 Uiso 1 1 calc R U . . .
C02B C 0.5437(4) 0.5507(3) 0.91931(14) 0.0505(13) Uani 1 1 d . . . . .
H02R H 0.5156 0.6026 0.9250 0.061 Uiso 1 1 calc R U . . .
C02C C 0.7492(4) 0.6316(3) 0.81504(15) 0.0617(17) Uani 1 1 d . . . . .
H02S H 0.6753 0.6361 0.8122 0.074 Uiso 0.459(6) 1 calc R U P A 1
H02T H 0.7761 0.6870 0.8099 0.074 Uiso 0.459(6) 1 calc R U P A 1
H02U H 0.7438 0.6871 0.8023 0.074 Uiso 0.541(6) 1 calc R U P A 2
H02V H 0.6814 0.6166 0.8205 0.074 Uiso 0.541(6) 1 calc R U P A 2
C02D C 0.3004(4) 0.1813(3) 0.47184(14) 0.0589(16) Uani 1 1 d . . . . .
H02W H 0.2636 0.1389 0.4846 0.088 Uiso 1 1 calc R U . . .
H02X H 0.3430 0.1545 0.4544 0.088 Uiso 1 1 calc R U . . .
H02Y H 0.2526 0.2182 0.4555 0.088 Uiso 1 1 calc R U . . .
C02E C 1.0080(4) 0.2690(3) 0.52657(16) 0.0586(15) Uani 1 1 d . . . . .
H02Z H 1.0730 0.2593 0.5434 0.088 Uiso 1 1 calc R U . . .
H H 1.0188 0.2888 0.4998 0.088 Uiso 1 1 calc R U . . .
HA H 0.9698 0.2172 0.5236 0.088 Uiso 1 1 calc R U . . .
C02K C 1.1794(6) -0.0660(5) 0.4512(2) 0.106(2) Uani 1 1 d . . . . .
H02 H 1.1563 -0.0904 0.4246 0.158 Uiso 1 1 calc R U . . .
HB H 1.1927 -0.1101 0.4715 0.158 Uiso 1 1 calc R U . . .
HC H 1.2411 -0.0344 0.4503 0.158 Uiso 1 1 calc R U . . .
C02L C 0.9902(7) 0.1075(5) 0.4457(3) 0.137(4) Uani 1 1 d . . . . .
H0AA H 1.0143 0.1209 0.4745 0.165 Uiso 1 1 calc R U . . .
HD H 0.9301 0.0722 0.4454 0.165 Uiso 1 1 calc R U . . .
C02M C 0.9528(8) 0.1907(5) 0.4249(3) 0.134(3) Uani 1 1 d . . . . .
H1AA H 0.9030 0.2175 0.4396 0.160 Uiso 1 1 calc R U . . .
HE H 1.0096 0.2293 0.4244 0.160 Uiso 1 1 calc R U . . .
C02G C 1.0664(5) 0.0555(5) 0.4324(2) 0.094(2) Uani 1 1 d . . . . .
H4AA H 1.1238 0.0907 0.4279 0.112 Uiso 1 1 calc R U . . .
HF H 1.0386 0.0300 0.4062 0.112 Uiso 1 1 calc R U . . .
C02H C 0.9107(6) 0.1710(6) 0.3872(3) 0.140(4) Uani 1 1 d . . . . .
H5AA H 0.9605 0.1435 0.3732 0.209 Uiso 1 1 calc R U . . .
HG H 0.8870 0.2215 0.3725 0.209 Uiso 1 1 calc R U . . .
HH H 0.8540 0.1336 0.3882 0.209 Uiso 1 1 calc R U . . .
C02I C 1.1043(7) -0.0123(5) 0.4619(3) 0.129(3) Uani 1 1 d . . . . .
H6AA H 1.1308 0.0140 0.4881 0.155 Uiso 1 1 calc R U . . .
HI H 1.0461 -0.0467 0.4663 0.155 Uiso 1 1 calc R U . . .
C1 C 0.7941(14) 0.6024(9) 0.8618(5) 0.051(3) Uani 0.459(6) 1 d . . P A 1
H1 H 0.7576 0.5591 0.8752 0.061 Uiso 0.459(6) 1 calc R U P A 1
C2 C 0.7839(10) 0.7143(10) 0.8767(4) 0.070(2) Uani 0.459(6) 1 d . . P A 1
H2A H 0.8030 0.7500 0.8554 0.105 Uiso 0.459(6) 1 calc R U P A 1
H2B H 0.8288 0.7247 0.9021 0.105 Uiso 0.459(6) 1 calc R U P A 1
H2C H 0.7146 0.7264 0.8803 0.105 Uiso 0.459(6) 1 calc R U P A 1
C3 C 0.9015(9) 0.6013(10) 0.8675(3) 0.070(2) Uani 0.459(6) 1 d . . P A 1
H3A H 0.9246 0.5520 0.8545 0.105 Uiso 0.459(6) 1 calc R U P A 1
H3B H 0.9274 0.6000 0.8966 0.105 Uiso 0.459(6) 1 calc R U P A 1
H3C H 0.9261 0.6512 0.8555 0.105 Uiso 0.459(6) 1 calc R U P A 1
C1A C 0.8125(11) 0.6394(7) 0.8532(4) 0.051(3) Uani 0.541(6) 1 d . . P A 2
H1A H 0.8750 0.6713 0.8510 0.061 Uiso 0.541(6) 1 calc R U P A 2
C2A C 0.7625(8) 0.6675(9) 0.8916(3) 0.070(2) Uani 0.541(6) 1 d . . P A 2
H2AA H 0.7522 0.7276 0.8908 0.105 Uiso 0.541(6) 1 calc R U P A 2
H2AB H 0.8069 0.6525 0.9165 0.105 Uiso 0.541(6) 1 calc R U P A 2
H2AC H 0.6978 0.6395 0.8909 0.105 Uiso 0.541(6) 1 calc R U P A 2
C3A C 0.8352(9) 0.5553(9) 0.8737(3) 0.070(2) Uani 0.541(6) 1 d . . P A 2
H3AA H 0.7722 0.5275 0.8767 0.105 Uiso 0.541(6) 1 calc R U P A 2
H3AB H 0.8751 0.5635 0.9004 0.105 Uiso 0.541(6) 1 calc R U P A 2
H3AC H 0.8730 0.5210 0.8571 0.105 Uiso 0.541(6) 1 calc R U P A 2

loop_
_atom_site_aniso_label
_atom_site_aniso_U_11
_atom_site_aniso_U_22
_atom_site_aniso_U_33
_atom_site_aniso_U_23
_atom_site_aniso_U_13
_atom_site_aniso_U_12
Co01 0.0236(3) 0.0117(2) 0.0208(3) -0.0002(2) -0.0052(2) -0.0040(2)
N002 0.0211(17) 0.0126(15) 0.0165(16) -0.0017(13) -0.0030(14) -0.0024(13)
N003 0.0201(17) 0.0119(16) 0.0204(17) -0.0001(13) -0.0022(14) -0.0038(13)
N004 0.0256(18) 0.0159(16) 0.0240(18) 0.0017(14) -0.0032(15) -0.0050(14)
N005 0.033(2) 0.0138(16) 0.0237(18) -0.0001(13) -0.0047(15) -0.0021(14)
N006 0.0278(19) 0.0213(18) 0.033(2) -0.0040(15) -0.0046(16) -0.0054(15)
N007 0.025(2) 0.0255(19) 0.033(2) -0.0023(16) -0.0079(16) -0.0007(15)
C008 0.020(2) 0.0141(19) 0.019(2) 0.0011(16) -0.0026(16) -0.0082(16)
C009 0.022(2) 0.015(2) 0.021(2) -0.0015(15) -0.0030(17) -0.0049(16)
C00A 0.027(2) 0.0124(19) 0.022(2) 0.0012(16) 0.0030(18) -0.0025(17)
C00B 0.023(2) 0.0154(19) 0.020(2) 0.0011(16) -0.0027(17) 0.0000(16)
C00C 0.028(2) 0.0133(19) 0.023(2) 0.0012(16) -0.0005(18) 0.0018(17)
C00D 0.022(2) 0.0140(19) 0.024(2) 0.0032(16) -0.0060(17) -0.0016(17)
C00E 0.027(2) 0.0146(19) 0.023(2) -0.0005(16) -0.0006(18) -0.0025(17)
C00F 0.021(2) 0.0157(19) 0.022(2) -0.0012(16) -0.0017(17) -0.0017(17)
C00G 0.028(2) 0.022(2) 0.0157(19) -0.0024(16) -0.0003(17) -0.0053(18)
C00H 0.021(2) 0.018(2) 0.024(2) 0.0022(16) -0.0052(17) -0.0041(17)
C00I 0.020(2) 0.016(2) 0.030(2) 0.0019(17) -0.0061(18) -0.0074(17)
C00J 0.024(2) 0.020(2) 0.023(2) 0.0004(17) -0.0016(17) -0.0017(17)
C00K 0.030(2) 0.018(2) 0.025(2) 0.0025(17) 0.0013(19) -0.0053(18)
C00L 0.028(2) 0.017(2) 0.017(2) 0.0032(16) -0.0020(17) -0.0128(17)
C00M 0.024(2) 0.0073(18) 0.029(2) 0.0052(16) 0.0003(18) -0.0050(16)
C00N 0.024(2) 0.0128(19) 0.020(2) 0.0025(15) -0.0014(17) -0.0030(16)
C00O 0.035(2) 0.021(2) 0.019(2) -0.0019(17) 0.0002(18) -0.0100(18)
C00P 0.016(2) 0.017(2) 0.026(2) 0.0018(16) -0.0025(17) -0.0017(16)
C00Q 0.030(2) 0.0175(19) 0.020(2) -0.0017(16) 0.0026(18) -0.0022(18)
C00R 0.027(2) 0.023(2) 0.030(2) -0.0011(18) 0.0044(19) 0.0024(18)
C00S 0.026(2) 0.018(2) 0.026(2) 0.0030(17) -0.0027(18) -0.0099(18)
C00T 0.020(2) 0.018(2) 0.021(2) 0.0030(16) -0.0028(17) -0.0052(17)
C00U 0.027(2) 0.027(2) 0.024(2) 0.0056(18) 0.0019(18) -0.0036(18)
C00V 0.020(2) 0.0101(19) 0.043(3) 0.0012(18) 0.0002(19) -0.0052(16)
C00W 0.031(2) 0.022(2) 0.016(2) -0.0001(16) 0.0016(18) 0.0009(18)
C00X 0.025(2) 0.021(2) 0.042(3) 0.0033(19) 0.003(2) -0.0047(18)
C00Y 0.032(2) 0.016(2) 0.035(2) -0.0011(18) 0.0077(19) -0.0012(18)
C00Z 0.023(2) 0.019(2) 0.028(2) 0.0007(17) -0.0008(18) -0.0028(17)
C010 0.024(2) 0.019(2) 0.032(2) 0.0017(18) 0.0023(18) -0.0026(18)
C011 0.029(2) 0.023(2) 0.022(2) -0.0003(17) -0.0016(18) -0.0020(18)
C012 0.031(2) 0.025(2) 0.029(2) 0.0066(18) 0.0070(19) -0.0041(19)
C013 0.035(2) 0.022(2) 0.022(2) 0.0001(17) 0.0040(19) -0.0010(19)
C014 0.036(2) 0.024(2) 0.025(2) 0.0015(18) 0.0020(19) -0.0115(19)
C015 0.037(2) 0.0121(19) 0.039(2) 0.0000(18) 0.005(2) 0.0001(19)
C016 0.024(2) 0.026(2) 0.024(2) -0.0072(18) -0.0018(18) -0.0040(18)
C017 0.033(2) 0.027(2) 0.022(2) 0.0068(18) -0.0065(19) -0.0155(19)
C018 0.024(2) 0.020(2) 0.042(3) 0.0040(19) -0.006(2) -0.0034(18)
C019 0.041(3) 0.016(2) 0.035(2) -0.0085(18) 0.007(2) -0.007(2)
C01A 0.031(2) 0.027(2) 0.037(3) -0.0080(19) -0.003(2) -0.0069(19)
C01B 0.044(3) 0.020(2) 0.028(2) -0.0035(18) 0.005(2) -0.001(2)
C01C 0.026(2) 0.019(2) 0.026(2) -0.0023(17) -0.0010(18) -0.0003(17)
C01D 0.035(2) 0.016(2) 0.031(2) -0.0067(17) -0.010(2) -0.0031(18)
C01E 0.028(2) 0.019(2) 0.025(2) -0.0001(17) 0.0015(19) -0.0042(18)
C01F 0.039(3) 0.023(2) 0.017(2) 0.0004(17) 0.0039(19) -0.0194(19)
C01G 0.031(2) 0.020(2) 0.039(3) -0.0022(19) -0.002(2) -0.0019(19)
C01H 0.039(3) 0.021(2) 0.025(2) -0.0062(17) -0.0016(19) 0.002(2)
C01I 0.026(2) 0.018(2) 0.033(2) 0.0030(18) 0.0023(19) -0.0035(17)
C01J 0.035(3) 0.025(2) 0.034(2) 0.0075(19) -0.002(2) 0.002(2)
C01K 0.046(3) 0.024(2) 0.028(2) -0.0012(19) 0.000(2) 0.015(2)
C01L 0.037(3) 0.034(3) 0.030(2) 0.016(2) -0.011(2) -0.018(2)
C01M 0.031(2) 0.025(2) 0.032(2) 0.0035(19) 0.0019(19) 0.0036(19)
C01N 0.029(2) 0.032(2) 0.040(3) 0.007(2) 0.007(2) 0.000(2)
C01O 0.036(3) 0.024(2) 0.049(3) 0.003(2) 0.013(2) -0.003(2)
C01P 0.019(2) 0.037(3) 0.040(3) 0.000(2) 0.002(2) -0.0095(19)
C01Q 0.027(3) 0.018(2) 0.081(4) 0.006(2) 0.018(3) 0.0014(19)
C01R 0.030(3) 0.042(3) 0.030(2) 0.001(2) -0.004(2) -0.008(2)
C01S 0.025(2) 0.023(2) 0.062(3) 0.009(2) -0.001(2) 0.0005(19)
C01T 0.062(3) 0.026(2) 0.017(2) -0.0009(18) 0.007(2) -0.021(2)
C01U 0.042(3) 0.029(2) 0.025(2) -0.0032(19) 0.006(2) -0.002(2)
C01V 0.034(2) 0.028(2) 0.039(3) 0.008(2) 0.007(2) 0.005(2)
C01W 0.058(3) 0.035(3) 0.017(2) 0.008(2) -0.007(2) -0.030(2)
C01X 0.034(2) 0.032(2) 0.035(3) 0.002(2) -0.006(2) 0.007(2)
C01Y 0.035(3) 0.030(2) 0.029(2) 0.0025(19) -0.006(2) -0.006(2)
C01Z 0.029(2) 0.035(3) 0.029(2) -0.0066(19) -0.0064(19) 0.006(2)
C020 0.033(3) 0.034(3) 0.041(3) 0.005(2) -0.003(2) -0.013(2)
C021 0.039(3) 0.039(3) 0.032(3) -0.015(2) -0.007(2) 0.010(2)
C022 0.049(3) 0.035(3) 0.041(3) -0.017(2) 0.015(2) -0.012(2)
C023 0.027(2) 0.040(3) 0.046(3) 0.006(2) -0.006(2) -0.001(2)
C024 0.036(3) 0.051(3) 0.040(3) 0.003(2) 0.006(2) -0.004(2)
C025 0.044(3) 0.024(2) 0.029(2) -0.0085(18) -0.006(2) 0.001(2)
C026 0.071(4) 0.018(2) 0.047(3) -0.004(2) -0.006(3) -0.002(2)
C027 0.036(3) 0.032(3) 0.038(3) 0.010(2) -0.014(2) -0.005(2)
C028 0.057(3) 0.043(3) 0.026(2) 0.000(2) 0.006(2) -0.004(2)
C029 0.065(4) 0.059(3) 0.028(3) -0.025(2) 0.007(2) 0.002(3)
C02A 0.043(3) 0.041(3) 0.047(3) -0.022(2) -0.016(2) 0.013(2)
C02B 0.055(3) 0.049(3) 0.044(3) -0.023(3) -0.004(3) 0.012(3)
C02C 0.060(3) 0.066(4) 0.049(3) -0.031(3) -0.024(3) 0.031(3)
C02D 0.084(4) 0.049(3) 0.034(3) 0.002(2) -0.020(3) -0.037(3)
C02E 0.066(4) 0.056(3) 0.061(4) 0.015(3) 0.034(3) 0.019(3)
C02K 0.101(6) 0.110(6) 0.105(6) -0.001(5) 0.015(5) 0.003(5)
C02L 0.139(8) 0.062(5) 0.196(10) 0.014(6) -0.022(7) -0.001(5)
C02M 0.179(10) 0.083(6) 0.154(9) -0.020(6) 0.074(8) -0.027(6)
C02G 0.067(4) 0.121(7) 0.087(5) 0.037(5) -0.006(4) -0.010(5)
C02H 0.097(6) 0.216(11) 0.100(6) -0.012(7) -0.002(5) -0.097(7)
C02I 0.157(8) 0.055(5) 0.177(9) 0.006(5) 0.028(7) 0.019(5)
C1 0.083(7) 0.030(7) 0.040(6) -0.015(6) 0.008(5) -0.016(6)
C2 0.053(4) 0.124(8) 0.031(4) -0.025(4) -0.001(3) 0.008(4)
C3 0.053(4) 0.124(8) 0.031(4) -0.025(4) -0.001(3) 0.008(4)
C1A 0.083(7) 0.030(7) 0.040(6) -0.015(6) 0.008(5) -0.016(6)
C2A 0.053(4) 0.124(8) 0.031(4) -0.025(4) -0.001(3) 0.008(4)
C3A 0.053(4) 0.124(8) 0.031(4) -0.025(4) -0.001(3) 0.008(4)

loop_
_atom_type_symbol
_atom_type_description
_atom_type_scat_dispersion_real
_atom_type_scat_dispersion_imag
_atom_type_scat_source
C C 0.0033 0.0016 'International Tables Vol C Tables 4.2.6.8 and 6.1.1.4'
H H 0.0000 0.0000 'International Tables Vol C Tables 4.2.6.8 and 6.1.1.4'
Co Co 0.3494 0.9721 'International Tables Vol C Tables 4.2.6.8 and 6.1.1.4'
N N 0.0061 0.0033 'International Tables Vol C Tables 4.2.6.8 and 6.1.1.4'

loop_
_geom_angle_atom_site_label_1
_geom_angle_atom_site_label_2
_geom_angle_atom_site_label_3
_geom_angle
N005 Co01 N004 77.52(13)
N005 Co01 N002 127.60(13)
N004 Co01 N002 115.10(12)
N005 Co01 N003 126.22(12)
N004 Co01 N003 116.57(13)
N002 Co01 N003 94.73(12)
C00B N002 C008 106.1(3)
C00B N002 Co01 135.0(2)
C008 N002 Co01 117.2(2)
C00P N003 C009 105.8(3)
C00P N003 Co01 134.3(2)
C009 N003 Co01 116.3(2)
N006 N004 C00Z 112.7(3)
N006 N004 Co01 116.4(2)
C00Z N004 Co01 130.9(2)
N007 N005 C01D 110.4(3)
N007 N005 Co01 116.4(2)
C01D N005 Co01 133.0(3)
N004 N006 N007 114.7(3)
N005 N007 N006 114.6(3)
C00F C008 N002 125.4(3)
C00F C008 C00O 125.9(3)
N002 C008 C00O 108.4(3)
C00F C009 N003 124.6(3)
C00F C009 C00G 126.3(3)
N003 C009 C00G 108.6(3)
C011 C00A C00E 119.5(3)
C011 C00A C00B 117.3(3)
C00E C00A C00B 123.0(3)
N002 C00B C014 110.8(3)
N002 C00B C00A 123.9(3)
C014 C00B C00A 124.5(3)
C00D C00C C00T 121.7(4)
C00D C00C H00C 119.2
C00T C00C H00C 119.2
C00I C00D C00C 117.9(3)
C00I C00D C01E 119.4(3)
C00C C00D C01E 122.7(3)
C00J C00E C00A 118.9(4)
C00J C00E C00W 117.1(3)
C00A C00E C00W 123.6(3)
C008 C00F C009 127.8(3)
C008 C00F C00L 116.2(3)
C009 C00F C00L 115.7(3)
C00S C00G C009 107.4(3)
C00S C00G H00G 126.3
C009 C00G H00G 126.3
C00I C00H C00N 119.5(4)
C00I C00H C00V 115.6(3)
C00N C00H C00V 124.8(3)
C00D C00I C00H 122.4(3)
C00D C00I H00I 118.8
C00H C00I H00I 118.8
C00Q C00J C00E 122.3(3)
C00Q C00J H00J 118.9
C00E C00J H00J 118.9
C012 C00K C00M 121.4(4)
C012 C00K H00K 119.3
C00M C00K H00K 119.3
C01F C00L C017 120.7(3)
C01F C00L C00F 121.0(3)
C017 C00L C00F 118.3(3)
C00K C00M C00U 117.6(3)
C00K C00M C00T 122.0(3)
C00U C00M C00T 120.2(3)
C00H C00N C00T 118.7(3)
C00H C00N C00P 122.5(3)
C00T C00N C00P 118.7(3)
C014 C00O C008 107.2(3)
C014 C00O H00O 126.4
C008 C00O H00O 126.4
N003 C00P C00S 110.8(3)
N003 C00P C00N 123.9(3)
C00S C00P C00N 124.9(3)
C00J C00Q C00R 117.6(3)
C00J C00Q C016 121.6(3)
C00R C00Q C016 120.7(4)
C011 C00R C00Q 122.0(4)
C011 C00R H00R 119.0
C00Q C00R H00R 119.0
C00G C00S C00P 107.3(3)
C00G C00S H00S 126.4
C00P C00S H00S 126.4
C00C C00T C00N 119.8(3)
C00C C00T C00M 117.3(3)
C00N C00T C00M 122.8(3)
C01R C00U C00M 121.3(4)
C01R C00U H00U 119.3
C00M C00U H00U 119.3
C00X C00V C018 118.0(4)
C00X C00V C00H 121.9(3)
C018 C00V C00H 119.4(4)
C01H C00W C013 117.9(4)
C01H C00W C00E 121.8(3)
C013 C00W C00E 119.4(4)
C01O C00X C00V 120.7(4)
C01O C00X H00X 119.6
C00V C00X H00X 119.6
C00Z C00Y H00A 109.5
C00Z C00Y H00B 109.5
H00A C00Y H00B 109.5
C00Z C00Y H00D 109.5
H00A C00Y H00D 109.5
H00B C00Y H00D 109.5
N004 C00Z C00Y 106.5(3)
N004 C00Z C01X 112.2(3)
C00Y C00Z C01X 108.9(3)
N004 C00Z C01I 106.0(3)
C00Y C00Z C01I 111.8(3)
C01X C00Z C01I 111.3(3)
C015 C010 C01E 121.1(4)
C015 C010 H010 119.5
C01E C010 H010 119.5
C00R C011 C00A 119.5(4)
C00R C011 C01C 116.9(4)
C00A C011 C01C 123.2(3)
C01P C012 C00K 119.6(4)
C01P C012 H012 120.2
C00K C012 H012 120.2
C01B C013 C00W 121.2(4)
C01B C013 H013 119.4
C00W C013 H013 119.4
C00O C014 C00B 107.4(3)
C00O C014 H014 126.3
C00B C014 H014 126.3
C019 C015 C010 119.8(4)
C019 C015 H015 120.1
C010 C015 H015 120.1
C01U C016 C021 118.5(4)
C01U C016 C00Q 120.9(4)
C021 C016 C00Q 120.6(4)
C01L C017 C00L 118.2(4)
C01L C017 C023 119.9(4)
C00L C017 C023 121.9(3)
C01S C018 C00V 121.2(4)
C01S C018 H018 119.4
C00V C018 H018 119.4
C01A C019 C015 119.9(4)
C01A C019 H019 120.0
C015 C019 H019 120.0
C019 C01A C01G 119.9(4)
C019 C01A H01A 120.1
C01G C01A H01A 120.1
C01K C01B C013 120.4(4)
C01K C01B H01B 119.8
C013 C01B H01B 119.8
C01Y C01C C01M 118.6(4)
C01Y C01C C011 117.8(4)
C01M C01C C011 123.6(4)
N005 C01D C026 108.3(3)
N005 C01D C02A 105.6(3)
C026 C01D C02A 111.0(4)
N005 C01D C025 108.5(3)
C026 C01D C025 111.8(3)
C02A C01D C025 111.3(4)
C010 C01E C01G 117.6(3)
C010 C01E C00D 121.1(3)
C01G C01E C00D 121.3(3)
C00L C01F C01T 118.5(4)
C00L C01F C022 122.3(3)
C01T C01F C022 119.2(4)
C01A C01G C01E 121.6(4)
C01A C01G H01G 119.2
C01E C01G H01G 119.2
C00W C01H C01Z 120.7(4)
C00W C01H H01H 119.7
C01Z C01H H01H 119.7
C01V C01I C00Z 114.5(3)
C01V C01I H01C 108.6
C00Z C01I H01C 108.6
C01V C01I H01D 108.6
C00Z C01I H01D 108.6
H01C C01I H01D 107.6
C027 C01J C01M 120.4(4)
C027 C01J H01J 119.8
C01M C01J H01J 119.8
C01B C01K C01Z 119.0(4)
C01B C01K H01K 120.5
C01Z C01K H01K 120.5
C01W C01L C017 122.6(4)
C01W C01L H01L 118.7
C017 C01L H01L 118.7
C01J C01M C01C 120.1(4)
C01J C01M H01M 119.9
C01C C01M H01M 119.9
C024 C01N C01V 112.3(4)
C024 C01N C02E 109.9(4)
C01V C01N C02E 110.4(4)
C024 C01N H01N 108.0
C01V C01N H01N 108.0
C02E C01N H01N 108.0
C01Q C01O C00X 120.4(4)
C01Q C01O H01O 119.8
C00X C01O H01O 119.8
C01R C01P C012 120.0(4)
C01R C01P H01P 120.0
C012 C01P H01P 120.0
C01O C01Q C01S 119.7(4)
C01O C01Q H01Q 120.1
C01S C01Q H01Q 120.1
C01P C01R C00U 120.0(4)
C01P C01R H01R 120.0
C00U C01R H01R 120.0
C018 C01S C01Q 119.9(4)
C018 C01S H01S 120.1
C01Q C01S H01S 120.1
C01W C01T C01F 121.8(4)
C01W C01T H01T 119.1
C01F C01T H01T 119.1
C028 C01U C016 120.5(4)
C028 C01U H01U 119.8
C016 C01U H01U 119.8
C01N C01V C01I 115.3(3)
C01N C01V H01E 108.5
C01I C01V H01E 108.5
C01N C01V H01F 108.5
C01I C01V H01F 108.5
H01E C01V H01F 107.5
C01L C01W C01T 118.1(4)
C01L C01W C02D 121.2(5)
C01T C01W C02D 120.7(5)
C00Z C01X H01I 109.5
C00Z C01X H01V 109.5
H01I C01X H01V 109.5
C00Z C01X H01W 109.5
H01I C01X H01W 109.5
H01V C01X H01W 109.5
C020 C01Y C01C 120.9(4)
C020 C01Y H01Y 119.6
C01C C01Y H01Y 119.6
C01K C01Z C01H 120.8(4)
C01K C01Z H01Z 119.6
C01H C01Z H01Z 119.6
C027 C020 C01Y 119.9(4)
C027 C020 H020 120.1
C01Y C020 H020 120.1
C02B C021 C016 121.0(4)
C02B C021 H021 119.5
C016 C021 H021 119.5
C01F C022 H02A 109.5
C01F C022 H02B 109.5
H02A C022 H02B 109.5
C01F C022 H02C 109.5
H02A C022 H02C 109.5
H02B C022 H02C 109.5
C017 C023 H02D 109.5
C017 C023 H02E 109.5
H02D C023 H02E 109.5
C017 C023 H02F 109.5
H02D C023 H02F 109.5
H02E C023 H02F 109.5
C01N C024 H02G 109.5
C01N C024 H02H 109.5
H02G C024 H02H 109.5
C01N C024 H02I 109.5
H02G C024 H02I 109.5
H02H C024 H02I 109.5
C02C C025 C01D 117.0(4)
C02C C025 H02J 108.0
C01D C025 H02J 108.0
C02C C025 H02K 108.0
C01D C025 H02K 108.0
H02J C025 H02K 107.3
C01D C026 H02L 109.5
C01D C026 H02M 109.5
H02L C026 H02M 109.5
C01D C026 H02N 109.5
H02L C026 H02N 109.5
H02M C026 H02N 109.5
C020 C027 C01J 120.1(4)
C020 C027 H027 119.9
C01J C027 H027 119.9
C029 C028 C01U 120.1(4)
C029 C028 H028 120.0
C01U C028 H028 120.0
C028 C029 C02B 119.9(4)
C028 C029 H029 120.1
C02B C029 H029 120.1
C01D C02A H02O 109.5
C01D C02A H02P 109.5
H02O C02A H02P 109.5
C01D C02A H02Q 109.5
H02O C02A H02Q 109.5
H02P C02A H02Q 109.5
C021 C02B C029 120.1(4)
C021 C02B H02R 120.0
C029 C02B H02R 120.0
C1A C02C C025 119.6(7)
C025 C02C C1 111.8(7)
C025 C02C H02S 109.3
C1 C02C H02S 109.3
C025 C02C H02T 109.3
C1 C02C H02T 109.3
H02S C02C H02T 107.9
C1A C02C H02U 107.4
C025 C02C H02U 107.4
C1A C02C H02V 107.4
C025 C02C H02V 107.4
H02U C02C H02V 106.9
C01W C02D H02W 109.5
C01W C02D H02X 109.5
H02W C02D H02X 109.5
C01W C02D H02Y 109.5
H02W C02D H02Y 109.5
H02X C02D H02Y 109.5
C01N C02E H02Z 109.5
C01N C02E H 109.5
H02Z C02E H 109.5
C01N C02E HA 109.5
H02Z C02E HA 109.5
H C02E HA 109.5
C02I C02K H02 109.5
C02I C02K HB 109.5
H02 C02K HB 109.5
C02I C02K HC 109.5
H02 C02K HC 109.5
HB C02K HC 109.5
C02G C02L C02M 123.9(9)
C02G C02L H0AA 106.3
C02M C02L H0AA 106.3
C02G C02L HD 106.3
C02M C02L HD 106.3
H0AA C02L HD 106.4
C02H C02M C02L 106.1(8)
C02H C02M H1AA 110.5
C02L C02M H1AA 110.5
C02H C02M HE 110.5
C02L C02M HE 110.5
H1AA C02M HE 108.7
C02L C02G C02I 113.9(7)
C02L C02G H4AA 108.8
C02I C02G H4AA 108.8
C02L C02G HF 108.8
C02I C02G HF 108.8
H4AA C02G HF 107.7
C02M C02H H5AA 109.5
C02M C02H HG 109.5
H5AA C02H HG 109.5
C02M C02H HH 109.5
H5AA C02H HH 109.5
HG C02H HH 109.5
C02K C02I C02G 117.5(8)
C02K C02I H6AA 107.9
C02G C02I H6AA 107.9
C02K C02I HI 107.9
C02G C02I HI 107.9
H6AA C02I HI 107.2
C3 C1 C02C 110.3(12)
C3 C1 C2 95.1(11)
C02C C1 C2 86.9(8)
C3 C1 H1 119.3
C02C C1 H1 119.3
C2 C1 H1 119.3
C1 C2 H2A 109.5
C1 C2 H2B 109.5
H2A C2 H2B 109.5
C1 C2 H2C 109.5
H2A C2 H2C 109.5
H2B C2 H2C 109.5
C1 C3 H3A 109.5
C1 C3 H3B 109.5
H3A C3 H3B 109.5
C1 C3 H3C 109.5
H3A C3 H3C 109.5
H3B C3 H3C 109.5
C02C C1A C3A 111.9(9)
C02C C1A C2A 118.2(11)
C3A C1A C2A 88.4(10)
C02C C1A H1A 112.1
C3A C1A H1A 112.1
C2A C1A H1A 112.1
C1A C2A H2AA 109.5
C1A C2A H2AB 109.5
H2AA C2A H2AB 109.5
C1A C2A H2AC 109.5
H2AA C2A H2AC 109.5
H2AB C2A H2AC 109.5
C1A C3A H3AA 109.5
C1A C3A H3AB 109.5
H3AA C3A H3AB 109.5
C1A C3A H3AC 109.5
H3AA C3A H3AC 109.5
H3AB C3A H3AC 109.5

loop_
_geom_bond_atom_site_label_1
_geom_bond_atom_site_label_2
_geom_bond_distance
Co01 N005 1.934(3)
Co01 N004 1.951(3)
Co01 N002 1.996(3)
Co01 N003 2.001(3)
N002 C00B 1.348(5)
N002 C008 1.410(4)
N003 C00P 1.349(4)
N003 C009 1.411(4)
N004 N006 1.301(4)
N004 C00Z 1.492(5)
N005 N007 1.315(4)
N005 C01D 1.499(5)
N006 N007 1.341(4)
C008 C00F 1.387(5)
C008 C00O 1.420(5)
C009 C00F 1.397(5)
C009 C00G 1.417(5)
C00A C011 1.403(5)
C00A C00E 1.406(5)
C00A C00B 1.493(5)
C00B C014 1.408(5)
C00C C00D 1.389(5)
C00C C00T 1.397(5)
C00C H00C 0.9500
C00D C00I 1.384(5)
C00D C01E 1.480(5)
C00E C00J 1.398(5)
C00E C00W 1.486(5)
C00F C00L 1.518(5)
C00G C00S 1.359(5)
C00G H00G 0.9500
C00H C00I 1.398(5)
C00H C00N 1.402(5)
C00H C00V 1.489(5)
C00I H00I 0.9500
C00J C00Q 1.391(5)
C00J H00J 0.9500
C00K C012 1.388(5)
C00K C00M 1.391(5)
C00K H00K 0.9500
C00L C01F 1.389(5)
C00L C017 1.401(5)
C00M C00U 1.393(5)
C00M C00T 1.492(5)
C00N C00T 1.413(5)
C00N C00P 1.489(5)
C00O C014 1.365(5)
C00O H00O 0.9500
C00P C00S 1.412(5)
C00Q C00R 1.393(5)
C00Q C016 1.481(5)
C00R C011 1.392(5)
C00R H00R 0.9500
C00S H00S 0.9500
C00U C01R 1.380(5)
C00U H00U 0.9500
C00V C00X 1.388(6)
C00V C018 1.394(5)
C00W C01H 1.382(5)
C00W C013 1.396(5)
C00X C01O 1.382(6)
C00X H00X 0.9500
C00Y C00Z 1.527(5)
C00Y H00A 0.9800
C00Y H00B 0.9800
C00Y H00D 0.9800
C00Z C01X 1.529(5)
C00Z C01I 1.538(5)
C010 C015 1.386(5)
C010 C01E 1.392(5)
C010 H010 0.9500
C011 C01C 1.489(5)
C012 C01P 1.380(5)
C012 H012 0.9500
C013 C01B 1.377(5)
C013 H013 0.9500
C014 H014 0.9500
C015 C019 1.385(6)
C015 H015 0.9500
C016 C01U 1.390(5)
C016 C021 1.395(6)
C017 C01L 1.389(5)
C017 C023 1.499(6)
C018 C01S 1.377(6)
C018 H018 0.9500
C019 C01A 1.377(6)
C019 H019 0.9500
C01A C01G 1.377(5)
C01A H01A 0.9500
C01B C01K 1.375(6)
C01B H01B 0.9500
C01C C01Y 1.393(6)
C01C C01M 1.399(5)
C01D C026 1.520(6)
C01D C02A 1.527(6)
C01D C025 1.531(5)
C01E C01G 1.393(5)
C01F C01T 1.402(5)
C01F C022 1.505(6)
C01G H01G 0.9500
C01H C01Z 1.385(5)
C01H H01H 0.9500
C01I C01V 1.531(6)
C01I H01C 0.9900
C01I H01D 0.9900
C01J C027 1.381(6)
C01J C01M 1.384(5)
C01J H01J 0.9500
C01K C01Z 1.382(6)
C01K H01K 0.9500
C01L C01W 1.375(6)
C01L H01L 0.9500
C01M H01M 0.9500
C01N C024 1.516(6)
C01N C01V 1.520(6)
C01N C02E 1.526(6)
C01N H01N 1.0000
C01O C01Q 1.377(6)
C01O H01O 0.9500
C01P C01R 1.379(6)
C01P H01P 0.9500
C01Q C01S 1.381(6)
C01Q H01Q 0.9500
C01R H01R 0.9500
C01S H01S 0.9500
C01T C01W 1.382(6)
C01T H01T 0.9500
C01U C028 1.386(6)
C01U H01U 0.9500
C01V H01E 0.9900
C01V H01F 0.9900
C01W C02D 1.518(6)
C01X H01I 0.9800
C01X H01V 0.9800
C01X H01W 0.9800
C01Y C020 1.382(6)
C01Y H01Y 0.9500
C01Z H01Z 0.9500
C020 C027 1.379(6)
C020 H020 0.9500
C021 C02B 1.373(6)
C021 H021 0.9500
C022 H02A 0.9800
C022 H02B 0.9800
C022 H02C 0.9800
C023 H02D 0.9800
C023 H02E 0.9800
C023 H02F 0.9800
C024 H02G 0.9800
C024 H02H 0.9800
C024 H02I 0.9800
C025 C02C 1.507(6)
C025 H02J 0.9900
C025 H02K 0.9900
C026 H02L 0.9800
C026 H02M 0.9800
C026 H02N 0.9800
C027 H027 0.9500
C028 C029 1.382(7)
C028 H028 0.9500
C029 C02B 1.383(7)
C029 H029 0.9500
C02A H02O 0.9800
C02A H02P 0.9800
C02A H02Q 0.9800
C02B H02R 0.9500
C02C C1A 1.427(14)
C02C C1 1.655(17)
C02C H02S 0.9900
C02C H02T 0.9900
C02C H02U 0.9900
C02C H02V 0.9900
C02D H02W 0.9800
C02D H02X 0.9800
C02D H02Y 0.9800
C02E H02Z 0.9800
C02E H 0.9800
C02E HA 0.9800
C02K C02I 1.419(10)
C02K H02 0.9800
C02K HB 0.9800
C02K HC 0.9800
C02L C02G 1.449(11)
C02L C02M 1.561(11)
C02L H0AA 0.9900
C02L HD 0.9900
C02M C02H 1.340(10)
C02M H1AA 0.9900
C02M HE 0.9900
C02G C02I 1.508(9)
C02G H4AA 0.9900
C02G HF 0.9900
C02H H5AA 0.9800
C02H HG 0.9800
C02H HH 0.9800
C02I H6AA 0.9900
C02I HI 0.9900
C1 C3 1.43(2)
C1 C2 1.88(2)
C1 H1 1.0000
C2 H2A 0.9800
C2 H2B 0.9800
C2 H2C 0.9800
C3 H3A 0.9800
C3 H3B 0.9800
C3 H3C 0.9800
C1A C3A 1.531(18)
C1A C2A 1.603(17)
C1A H1A 1.0000
C2A H2AA 0.9800
C2A H2AB 0.9800
C2A H2AC 0.9800
C3A H3AA 0.9800
C3A H3AB 0.9800
C3A H3AC 0.9800

loop_
_geom_torsion_atom_site_label_1
_geom_torsion_atom_site_label_2
_geom_torsion_atom_site_label_3
_geom_torsion_atom_site_label_4
_geom_torsion
C00Z N004 N006 N007 -177.3(3)
Co01 N004 N006 N007 3.6(4)
C01D N005 N007 N006 178.3(3)
Co01 N005 N007 N006 -5.4(4)
N004 N006 N007 N005 1.1(5)
C00B N002 C008 C00F 171.2(4)
Co01 N002 C008 C00F -21.0(5)
C00B N002 C008 C00O -2.8(4)
Co01 N002 C008 C00O 165.0(2)
C00P N003 C009 C00F -169.7(4)
Co01 N003 C009 C00F 28.5(5)
C00P N003 C009 C00G 2.7(4)
Co01 N003 C009 C00G -159.1(2)
C008 N002 C00B C014 1.9(4)
Co01 N002 C00B C014 -162.7(3)
C008 N002 C00B C00A -168.5(3)
Co01 N002 C00B C00A 26.9(5)
C011 C00A C00B N002 94.5(4)
C00E C00A C00B N002 -90.8(5)
C011 C00A C00B C014 -74.5(5)
C00E C00A C00B C014 100.2(5)
C00T C00C C00D C00I -0.3(5)
C00T C00C C00D C01E 176.6(3)
C011 C00A C00E C00J -4.8(5)
C00B C00A C00E C00J -179.4(3)
C011 C00A C00E C00W 167.9(3)
C00B C00A C00E C00W -6.7(6)
N002 C008 C00F C009 -0.3(6)
C00O C008 C00F C009 172.7(4)
N002 C008 C00F C00L -174.0(3)
C00O C008 C00F C00L -1.0(6)
N003 C009 C00F C008 -4.2(6)
C00G C009 C00F C008 -175.2(4)
N003 C009 C00F C00L 169.5(3)
C00G C009 C00F C00L -1.5(6)
C00F C009 C00G C00S 170.8(4)
N003 C009 C00G C00S -1.4(4)
C00C C00D C00I C00H 0.0(6)
C01E C00D C00I C00H -177.1(3)
C00N C00H C00I C00D -0.4(6)
C00V C00H C00I C00D 176.2(3)
C00A C00E C00J C00Q 3.0(6)
C00W C00E C00J C00Q -170.1(3)
C008 C00F C00L C01F -97.3(4)
C009 C00F C00L C01F 88.3(4)
C008 C00F C00L C017 82.6(4)
C009 C00F C00L C017 -91.9(4)
C012 C00K C00M C00U 1.1(5)
C012 C00K C00M C00T 176.2(3)
C00I C00H C00N C00T 1.2(5)
C00V C00H C00N C00T -175.1(3)
C00I C00H C00N C00P 178.5(3)
C00V C00H C00N C00P 2.2(6)
C00F C008 C00O C014 -171.3(4)
N002 C008 C00O C014 2.8(4)
C009 N003 C00P C00S -3.0(4)
Co01 N003 C00P C00S 153.9(3)
C009 N003 C00P C00N 169.6(3)
Co01 N003 C00P C00N -33.4(6)
C00H C00N C00P N003 99.8(5)
C00T C00N C00P N003 -82.8(5)
C00H C00N C00P C00S -88.6(5)
C00T C00N C00P C00S 88.8(5)
C00E C00J C00Q C00R -0.1(6)
C00E C00J C00Q C016 175.9(4)
C00J C00Q C00R C011 -1.0(6)
C016 C00Q C00R C011 -177.1(4)
C009 C00G C00S C00P -0.4(4)
N003 C00P C00S C00G 2.2(4)
C00N C00P C00S C00G -170.3(4)
C00D C00C C00T C00N 1.1(5)
C00D C00C C00T C00M -175.7(3)
C00H C00N C00T C00C -1.5(5)
C00P C00N C00T C00C -179.0(3)
C00H C00N C00T C00M 175.2(3)
C00P C00N C00T C00M -2.3(5)
C00K C00M C00T C00C -58.9(5)
C00U C00M C00T C00C 116.1(4)
C00K C00M C00T C00N 124.3(4)
C00U C00M C00T C00N -60.7(5)
C00K C00M C00U C01R -0.9(6)
C00T C00M C00U C01R -176.1(4)
C00I C00H C00V C00X -119.0(4)
C00N C00H C00V C00X 57.4(5)
C00I C00H C00V C018 51.6(5)
C00N C00H C00V C018 -132.0(4)
C00J C00E C00W C01H -55.4(5)
C00A C00E C00W C01H 131.8(4)
C00J C00E C00W C013 114.0(4)
C00A C00E C00W C013 -58.8(5)
C018 C00V C00X C01O -0.8(6)
C00H C00V C00X C01O 169.9(3)
N006 N004 C00Z C00Y 139.2(3)
Co01 N004 C00Z C00Y -41.9(4)
N006 N004 C00Z C01X 20.2(4)
Co01 N004 C00Z C01X -160.9(3)
N006 N004 C00Z C01I -101.6(3)
Co01 N004 C00Z C01I 77.3(4)
C00Q C00R C011 C00A -0.8(6)
C00Q C00R C011 C01C 173.0(4)
C00E C00A C011 C00R 3.7(5)
C00B C00A C011 C00R 178.6(3)
C00E C00A C011 C01C -169.7(4)
C00B C00A C011 C01C 5.2(5)
C00M C00K C012 C01P -0.2(6)
C01H C00W C013 C01B 0.8(6)
C00E C00W C013 C01B -169.0(4)
C008 C00O C014 C00B -1.6(5)
N002 C00B C014 C00O -0.2(5)
C00A C00B C014 C00O 170.1(4)
C01E C010 C015 C019 0.4(6)
C00J C00Q C016 C01U -34.3(6)
C00R C00Q C016 C01U 141.6(4)
C00J C00Q C016 C021 146.3(4)
C00R C00Q C016 C021 -37.8(6)
C01F C00L C017 C01L 2.7(5)
C00F C00L C017 C01L -177.2(3)
C01F C00L C017 C023 -178.6(4)
C00F C00L C017 C023 1.5(5)
C00X C00V C018 C01S 1.7(6)
C00H C00V C018 C01S -169.3(4)
C010 C015 C019 C01A -1.5(6)
C015 C019 C01A C01G 1.5(6)
C00W C013 C01B C01K -0.3(6)
C00R C011 C01C C01Y -54.8(5)
C00A C011 C01C C01Y 118.8(4)
C00R C011 C01C C01M 125.1(4)
C00A C011 C01C C01M -61.3(5)
N007 N005 C01D C026 65.6(4)
Co01 N005 C01D C026 -109.9(4)
N007 N005 C01D C02A -175.4(3)
Co01 N005 C01D C02A 9.1(5)
N007 N005 C01D C025 -56.0(4)
Co01 N005 C01D C025 128.5(3)
C015 C010 C01E C01G 0.5(6)
C015 C010 C01E C00D -176.9(4)
C00I C00D C01E C010 139.5(4)
C00C C00D C01E C010 -37.4(6)
C00I C00D C01E C01G -37.8(6)
C00C C00D C01E C01G 145.2(4)
C017 C00L C01F C01T -0.9(5)
C00F C00L C01F C01T 179.0(3)
C017 C00L C01F C022 -179.4(4)
C00F C00L C01F C022 0.4(6)
C019 C01A C01G C01E -0.6(7)
C010 C01E C01G C01A -0.5(6)
C00D C01E C01G C01A 177.0(4)
C013 C00W C01H C01Z -0.8(6)
C00E C00W C01H C01Z 168.7(4)
N004 C00Z C01I C01V 177.3(3)
C00Y C00Z C01I C01V -67.0(4)
C01X C00Z C01I C01V 55.0(4)
C013 C01B C01K C01Z -0.4(6)
C00L C017 C01L C01W -1.8(6)
C023 C017 C01L C01W 179.4(4)
C027 C01J C01M C01C -0.8(6)
C01Y C01C C01M C01J -0.6(6)
C011 C01C C01M C01J 179.5(4)
C00V C00X C01O C01Q -0.6(6)
C00K C012 C01P C01R -1.0(6)
C00X C01O C01Q C01S 1.2(6)
C012 C01P C01R C00U 1.2(6)
C00M C00U C01R C01P -0.2(6)
C00V C018 C01S C01Q -1.1(6)
C01O C01Q C01S C018 -0.4(6)
C00L C01F C01T C01W -1.9(6)
C022 C01F C01T C01W 176.7(4)
C021 C016 C01U C028 0.0(6)
C00Q C016 C01U C028 -179.4(4)
C024 C01N C01V C01I -65.9(5)
C02E C01N C01V C01I 171.1(4)
C00Z C01I C01V C01N -174.9(3)
C017 C01L C01W C01T -0.8(6)
C017 C01L C01W C02D 179.4(4)
C01F C01T C01W C01L 2.8(6)
C01F C01T C01W C02D -177.5(4)
C01M C01C C01Y C020 1.2(6)
C011 C01C C01Y C020 -178.9(4)
C01B C01K C01Z C01H 0.4(6)
C00W C01H C01Z C01K 0.2(6)
C01C C01Y C020 C027 -0.3(7)
C01U C016 C021 C02B 0.1(7)
C00Q C016 C021 C02B 179.5(4)
N005 C01D C025 C02C -176.5(4)
C026 C01D C025 C02C 64.1(5)
C02A C01D C025 C02C -60.7(5)
C01Y C020 C027 C01J -1.1(7)
C01M C01J C027 C020 1.7(7)
C016 C01U C028 C029 -0.5(7)
C01U C028 C029 C02B 0.8(8)
C016 C021 C02B C029 0.2(7)
C028 C029 C02B C021 -0.6(8)
C01D C025 C02C C1A -150.6(7)
C01D C025 C02C C1 -177.9(7)
C02G C02L C02M C02H 62.9(12)
C02M C02L C02G C02I 168.6(8)
C02L C02G C02I C02K -179.8(8)
C025 C02C C1 C3 63.2(12)
C025 C02C C1 C2 157.5(7)
C025 C02C C1A C3A -51.3(13)
C025 C02C C1A C2A -151.9(9)
